data_4068444
loop_
_publ_author_name
'Kantchev, Eric Assen B.'
'Ying, Jackie Y.'

_publ_section_title
;
 Practical One-Pot, Three-Component Synthesis of N-Heterocyclic Carbene
 (NHC) Ligated Palladacycles Derived fromN,N-Dimethylbenzylamine
;
_journal_issue 1
_journal_name_full Organometallics
_journal_page_first 289
_journal_paper_doi 10.1021/om8008475
_journal_volume 28
_journal_year 2009
_chemical_formula_sum 'C38.5 H52 Cl N3 O2 Pd'
_chemical_formula_weight 730.68
_chemical_name_systematic
; 
 ? 
;
_space_group_IT_number 61
_symmetry_cell_setting orthorhombic
_symmetry_space_group_name_Hall '-P 2ac 2ab'
_symmetry_space_group_name_H-M 'P b c a'
_atom_sites_solution_hydrogens geom
_atom_sites_solution_primary direct
_atom_sites_solution_secondary difmap
_audit_creation_method SHELXL-97
_cell_angle_alpha 90.00
_cell_angle_beta 90.00
_cell_angle_gamma 90.00
_cell_formula_units_Z 16
_cell_length_a 22.1198(7)
_cell_length_b 18.1254(6)
_cell_length_c 37.6542(13)
_cell_measurement_reflns_used 7293
_cell_measurement_temperature 223(2)
_cell_measurement_theta_max 26.45
_cell_measurement_theta_min 2.18
_cell_volume 15096.7(9)
_computing_cell_refinement 'Bruker SMART'
_computing_data_collection 'Bruker SMART'
_computing_data_reduction 'Bruker SAINT'
_computing_molecular_graphics 'Bruker SHELXTL'
_computing_publication_material 'Bruker SHELXTL'
_computing_structure_refinement 'SHELXL-97 (Sheldrick, 1997)'
_computing_structure_solution 'SHELXS-97 (Sheldrick, 1990)'
_diffrn_ambient_temperature 223(2)
_diffrn_measured_fraction_theta_full 1.000
_diffrn_measured_fraction_theta_max 1.000
_diffrn_measurement_device_type 'CCD area detector'
_diffrn_measurement_method 'phi and omega scans'
_diffrn_radiation_monochromator graphite
_diffrn_radiation_source 'fine-focus sealed tube'
_diffrn_radiation_type MoK\a
_diffrn_radiation_wavelength 0.71073
_diffrn_reflns_av_R_equivalents 0.0500
_diffrn_reflns_av_sigmaI/netI 0.0327
_diffrn_reflns_limit_h_max 28
_diffrn_reflns_limit_h_min -28
_diffrn_reflns_limit_k_max 22
_diffrn_reflns_limit_k_min -23
_diffrn_reflns_limit_l_max 46
_diffrn_reflns_limit_l_min -48
_diffrn_reflns_number 116608
_diffrn_reflns_theta_full 27.50
_diffrn_reflns_theta_max 27.50
_diffrn_reflns_theta_min 1.42
_exptl_absorpt_coefficient_mu 0.597
_exptl_absorpt_correction_T_max 0.8137
_exptl_absorpt_correction_T_min 0.7157
_exptl_absorpt_correction_type 'Sadabs, (Sheldrick 2001)'
_exptl_crystal_colour COLOULRESS
_exptl_crystal_density_diffrn 1.286
_exptl_crystal_density_meas 0
_exptl_crystal_density_method 'not measured'
_exptl_crystal_description BLOCK
_exptl_crystal_F_000 6128
_exptl_crystal_size_max 0.60
_exptl_crystal_size_mid 0.50
_exptl_crystal_size_min 0.36
_refine_diff_density_max 1.224
_refine_diff_density_min -0.950
_refine_diff_density_rms 0.081
_refine_ls_extinction_method none
_refine_ls_goodness_of_fit_ref 1.047
_refine_ls_hydrogen_treatment mixed
_refine_ls_matrix_type full
_refine_ls_number_parameters 842
_refine_ls_number_reflns 17343
_refine_ls_number_restraints 0
_refine_ls_restrained_S_all 1.047
_refine_ls_R_factor_all 0.0614
_refine_ls_R_factor_gt 0.0460
_refine_ls_shift/su_max 0.004
_refine_ls_shift/su_mean 0.000
_refine_ls_structure_factor_coef Fsqd
_refine_ls_weighting_details 'calc w=1/[\s^2^(Fo^2^)+(0.0490P)^2^+17.9352P] where P=(Fo^2^+2Fc^2^)/3'
_refine_ls_weighting_scheme calc
_refine_ls_wR_factor_gt 0.1048
_refine_ls_wR_factor_ref 0.1125
_reflns_number_gt 13903
_reflns_number_total 17343
_reflns_threshold_expression >2sigma(I)
_cod_data_source_file om8008475_si_007.cif
_cod_data_source_block 7085a
_cod_depositor_comments
;
The following automatic conversions were performed:

'_symmetry_cell_setting' value 'Orthorhombic' changed to
'orthorhombic' according to
/home/saulius/struct/CIF-dictionaries/cif_core.dic dictionary named
'cif_core.dic' version 2.4.2 from 2011-04-26.

Automatic conversion script
Id: cif_fix_values 1715 2011-07-08 13:25:40Z adriana 
;
_cod_original_sg_symbol_H-M Pbca
_cod_original_formula_sum 'C38.50 H52 Cl N3 O2 Pd'
_cod_database_code 4068444

loop_
_symmetry_equiv_pos_as_xyz
'x, y, z'
'-x+1/2, -y, z+1/2'
'-x, y+1/2, -z+1/2'
'x+1/2, -y+1/2, -z'
'-x, -y, -z'
'x-1/2, y, -z-1/2'
'x, -y-1/2, z-1/2'
'-x-1/2, y-1/2, z'

loop_
_atom_site_label
_atom_site_type_symbol
_atom_site_fract_x
_atom_site_fract_y
_atom_site_fract_z
_atom_site_U_iso_or_equiv
_atom_site_adp_type
_atom_site_occupancy
_atom_site_symmetry_multiplicity
_atom_site_calc_flag
_atom_site_refinement_flags
Pd1 Pd 0.160764(9) 0.544388(11) 0.520911(5) 0.02395(6) Uani 1 1 d .
O1 O 0.20163(10) 0.50869(11) 0.56890(6) 0.0373(5) Uani 1 1 d .
O2 O 0.26784(12) 0.43406(14) 0.54167(8) 0.0579(7) Uani 1 1 d .
N1 N 0.24174(10) 0.67616(13) 0.52656(6) 0.0266(5) Uani 1 1 d .
N2 N 0.14937(10) 0.70857(12) 0.53446(6) 0.0254(5) Uani 1 1 d .
N3 N 0.12660(11) 0.43722(13) 0.50809(7) 0.0322(5) Uani 1 1 d .
C1 C 0.18474(12) 0.64811(15) 0.52851(7) 0.0239(5) Uani 1 1 d .
C2 C 0.24103(13) 0.75227(16) 0.53048(8) 0.0313(6) Uani 1 1 d .
H2 H 0.2748 0.7837 0.5296 0.038 Uiso 1 1 calc R
C3 C 0.18411(13) 0.77280(15) 0.53569(8) 0.0302(6) Uani 1 1 d .
H3 H 0.1700 0.8211 0.5395 0.036 Uiso 1 1 calc R
C4 C 0.29743(12) 0.63361(16) 0.52781(8) 0.0299(6) Uani 1 1 d .
C5 C 0.32640(13) 0.62787(18) 0.56066(9) 0.0365(7) Uani 1 1 d .
C6 C 0.38040(15) 0.5883(2) 0.56144(10) 0.0483(9) Uani 1 1 d .
H6 H 0.4012 0.5829 0.5830 0.058 Uiso 1 1 calc R
C7 C 0.40364(16) 0.5571(2) 0.53126(12) 0.0536(10) Uani 1 1 d .
H7 H 0.4399 0.5302 0.5326 0.064 Uiso 1 1 calc R
C8 C 0.37502(15) 0.5643(2) 0.49926(11) 0.0492(9) Uani 1 1 d .
H8 H 0.3920 0.5428 0.4789 0.059 Uiso 1 1 calc R
C9 C 0.32052(13) 0.60360(17) 0.49659(9) 0.0363(7) Uani 1 1 d .
C10 C 0.30398(15) 0.66529(19) 0.59401(9) 0.0429(8) Uani 1 1 d .
H10 H 0.2629 0.6844 0.5891 0.051 Uiso 1 1 calc R
C11 C 0.2996(2) 0.6139(2) 0.62599(10) 0.0588(10) Uani 1 1 d .
H11A H 0.2698 0.5759 0.6213 0.088 Uiso 1 1 calc R
H11B H 0.2876 0.6420 0.6468 0.088 Uiso 1 1 calc R
H11C H 0.3386 0.5912 0.6302 0.088 Uiso 1 1 calc R
C12 C 0.34439(19) 0.7313(2) 0.60298(11) 0.0599(10) Uani 1 1 d .
H12A H 0.3852 0.7143 0.6077 0.090 Uiso 1 1 calc R
H12B H 0.3287 0.7563 0.6238 0.090 Uiso 1 1 calc R
H12C H 0.3449 0.7654 0.5831 0.090 Uiso 1 1 calc R
C13 C 0.29064(14) 0.61397(19) 0.46098(9) 0.0416(8) Uani 1 1 d .
H13 H 0.2498 0.6345 0.4653 0.050 Uiso 1 1 calc R
C14 C 0.3254(2) 0.6700(3) 0.43856(12) 0.0649(11) Uani 1 1 d .
H14A H 0.3293 0.7158 0.4516 0.097 Uiso 1 1 calc R
H14B H 0.3037 0.6790 0.4166 0.097 Uiso 1 1 calc R
H14C H 0.3653 0.6507 0.4332 0.097 Uiso 1 1 calc R
C15 C 0.2828(2) 0.5420(2) 0.44077(12) 0.0727(13) Uani 1 1 d .
H15A H 0.3217 0.5258 0.4318 0.109 Uiso 1 1 calc R
H15B H 0.2553 0.5496 0.4210 0.109 Uiso 1 1 calc R
H15C H 0.2664 0.5048 0.4566 0.109 Uiso 1 1 calc R
C16 C 0.08607(12) 0.70842(15) 0.54448(7) 0.0270(6) Uani 1 1 d .
C17 C 0.04400(13) 0.74621(16) 0.52348(8) 0.0300(6) Uani 1 1 d .
C18 C -0.01542(13) 0.74979(17) 0.53567(9) 0.0366(7) Uani 1 1 d .
H18 H -0.0446 0.7749 0.5221 0.044 Uiso 1 1 calc R
C19 C -0.03217(13) 0.71728(18) 0.56717(9) 0.0392(7) Uani 1 1 d .
H19 H -0.0726 0.7199 0.5749 0.047 Uiso 1 1 calc R
C20 C 0.01025(14) 0.68088(17) 0.58749(8) 0.0370(7) Uani 1 1 d .
H20 H -0.0018 0.6590 0.6090 0.044 Uiso 1 1 calc R
C21 C 0.07041(13) 0.67568(16) 0.57712(8) 0.0305(6) Uani 1 1 d .
C22 C 0.06043(14) 0.78553(17) 0.48908(8) 0.0350(7) Uani 1 1 d .
H22 H 0.1011 0.7686 0.4817 0.042 Uiso 1 1 calc R
C23 C 0.01605(16) 0.7671(2) 0.45916(9) 0.0490(9) Uani 1 1 d .
H23A H 0.0124 0.7139 0.4569 0.073 Uiso 1 1 calc R
H23B H 0.0308 0.7875 0.4370 0.073 Uiso 1 1 calc R
H23C H -0.0232 0.7881 0.4646 0.073 Uiso 1 1 calc R
C24 C 0.06301(17) 0.86933(18) 0.49428(10) 0.0486(8) Uani 1 1 d .
H24A H 0.0240 0.8869 0.5024 0.073 Uiso 1 1 calc R
H24B H 0.0730 0.8929 0.4719 0.073 Uiso 1 1 calc R
H24C H 0.0936 0.8812 0.5118 0.073 Uiso 1 1 calc R
C25 C 0.11658(14) 0.64290(18) 0.60244(8) 0.0353(7) Uani 1 1 d .
H25 H 0.1524 0.6288 0.5882 0.042 Uiso 1 1 calc R
C26 C 0.13683(19) 0.7015(2) 0.62883(10) 0.0580(10) Uani 1 1 d .
H26A H 0.1539 0.7431 0.6161 0.087 Uiso 1 1 calc R
H26B H 0.1671 0.6809 0.6446 0.087 Uiso 1 1 calc R
H26C H 0.1024 0.7180 0.6426 0.087 Uiso 1 1 calc R
C27 C 0.09429(17) 0.5735(2) 0.62126(10) 0.0525(9) Uani 1 1 d .
H27A H 0.0614 0.5862 0.6371 0.079 Uiso 1 1 calc R
H27B H 0.1272 0.5520 0.6348 0.079 Uiso 1 1 calc R
H27C H 0.0802 0.5382 0.6038 0.079 Uiso 1 1 calc R
C28 C 0.11898(12) 0.57006(16) 0.47591(7) 0.0287(6) Uani 1 1 d .
C29 C 0.12957(15) 0.62789(18) 0.45234(8) 0.0375(7) Uani 1 1 d .
H29 H 0.1567 0.6655 0.4588 0.045 Uiso 1 1 calc R
C30 C 0.10100(18) 0.6314(2) 0.41943(9) 0.0508(9) Uani 1 1 d .
H30 H 0.1093 0.6708 0.4039 0.061 Uiso 1 1 calc R
C31 C 0.06061(19) 0.5775(2) 0.40953(9) 0.0561(10) Uani 1 1 d .
H31 H 0.0410 0.5803 0.3874 0.067 Uiso 1 1 calc R
C32 C 0.04900(17) 0.5195(2) 0.43202(10) 0.0509(9) Uani 1 1 d .
H32 H 0.0216 0.4825 0.4252 0.061 Uiso 1 1 calc R
C33 C 0.07767(14) 0.51547(17) 0.46488(9) 0.0384(7) Uani 1 1 d .
C34 C 0.06820(14) 0.45297(18) 0.49003(10) 0.0435(8) Uani 1 1 d .
H34A H 0.0373 0.4661 0.5076 0.052 Uiso 1 1 calc R
H34B H 0.0544 0.4092 0.4771 0.052 Uiso 1 1 calc R
C35 C 0.11553(16) 0.38903(18) 0.53885(10) 0.0458(8) Uani 1 1 d .
H35A H 0.0886 0.4137 0.5554 0.069 Uiso 1 1 calc R
H35B H 0.1536 0.3783 0.5506 0.069 Uiso 1 1 calc R
H35C H 0.0971 0.3434 0.5309 0.069 Uiso 1 1 calc R
C36 C 0.16767(16) 0.39943(18) 0.48305(10) 0.0454(8) Uani 1 1 d .
H36A H 0.2073 0.3943 0.4938 0.068 Uiso 1 1 calc R
H36B H 0.1710 0.4282 0.4614 0.068 Uiso 1 1 calc R
H36C H 0.1516 0.3510 0.4775 0.068 Uiso 1 1 calc R
C37 C 0.24251(16) 0.45796(18) 0.56818(10) 0.0438(8) Uani 1 1 d .
C38 C 0.2574(2) 0.4250(2) 0.60409(12) 0.0784(15) Uani 1 1 d .
H38A H 0.2607 0.3718 0.6019 0.118 Uiso 1 1 calc R
H38B H 0.2256 0.4370 0.6208 0.118 Uiso 1 1 calc R
H38C H 0.2955 0.4450 0.6125 0.118 Uiso 1 1 calc R
Pd1A Pd 0.333816(9) 0.310330(11) 0.281324(5) 0.02467(6) Uani 1 1 d .
O1A O 0.24969(9) 0.33460(11) 0.25760(6) 0.0362(5) Uani 1 1 d .
O2A O 0.23766(11) 0.43792(13) 0.28883(7) 0.0501(6) Uani 1 1 d .
N1A N 0.26267(10) 0.21089(13) 0.33089(6) 0.0266(5) Uani 1 1 d .
N2A N 0.31922(11) 0.14967(13) 0.29492(6) 0.0281(5) Uani 1 1 d .
N3A N 0.37865(12) 0.39881(14) 0.25416(7) 0.0353(6) Uani 1 1 d .
C1A C 0.30289(11) 0.21980(15) 0.30387(7) 0.0250(5) Uani 1 1 d .
C2A C 0.25540(13) 0.13612(16) 0.33861(8) 0.0325(6) Uani 1 1 d .
H2A H 0.2305 0.1161 0.3564 0.039 Uiso 1 1 calc R
C3A C 0.29015(13) 0.09816(16) 0.31614(8) 0.0328(6) Uani 1 1 d .
H3A H 0.2941 0.0466 0.3149 0.039 Uiso 1 1 calc R
C4A C 0.22110(12) 0.26704(15) 0.34383(7) 0.0276(6) Uani 1 1 d .
C5A C 0.16100(13) 0.26305(18) 0.33238(8) 0.0349(7) Uani 1 1 d .
C6A C 0.12120(14) 0.3156(2) 0.34538(9) 0.0452(8) Uani 1 1 d .
H6A H 0.0807 0.3146 0.3379 0.054 Uiso 1 1 calc R
C7A C 0.13957(15) 0.3693(2) 0.36897(10) 0.0473(8) Uani 1 1 d .
H7A H 0.1116 0.4040 0.3776 0.057 Uiso 1 1 calc R
C8A C 0.19865(15) 0.37183(18) 0.37984(8) 0.0390(7) Uani 1 1 d .
H8A H 0.2109 0.4088 0.3958 0.047 Uiso 1 1 calc R
C9A C 0.24099(13) 0.32079(16) 0.36776(8) 0.0305(6) Uani 1 1 d .
C10A C 0.13738(14) 0.2047(2) 0.30687(9) 0.0433(8) Uani 1 1 d .
H10A H 0.1723 0.1752 0.2987 0.052 Uiso 1 1 calc R
C11A C 0.10743(19) 0.2381(3) 0.27424(11) 0.0648(11) Uani 1 1 d .
H11D H 0.0722 0.2662 0.2814 0.097 Uiso 1 1 calc R
H11E H 0.0951 0.1989 0.2582 0.097 Uiso 1 1 calc R
H11F H 0.1359 0.2703 0.2622 0.097 Uiso 1 1 calc R
C12A C 0.09385(19) 0.1526(3) 0.32626(13) 0.0679(12) Uani 1 1 d .
H12D H 0.1142 0.1307 0.3465 0.102 Uiso 1 1 calc R
H12E H 0.0809 0.1139 0.3102 0.102 Uiso 1 1 calc R
H12F H 0.0589 0.1801 0.3344 0.102 Uiso 1 1 calc R
C13A C 0.30535(14) 0.32569(19) 0.38091(9) 0.0427(8) Uani 1 1 d .
H13A H 0.3284 0.2846 0.3701 0.051 Uiso 1 1 calc R
C14A C 0.3088(2) 0.3173(2) 0.42136(11) 0.0635(11) Uani 1 1 d .
H14D H 0.2867 0.3573 0.4326 0.095 Uiso 1 1 calc R
H14E H 0.3507 0.3189 0.4289 0.095 Uiso 1 1 calc R
H14F H 0.2911 0.2705 0.4283 0.095 Uiso 1 1 calc R
C15A C 0.33451(18) 0.3974(2) 0.36919(12) 0.0610(11) Uani 1 1 d .
H15D H 0.3311 0.4022 0.3436 0.092 Uiso 1 1 calc R
H15E H 0.3769 0.3972 0.3759 0.092 Uiso 1 1 calc R
H15F H 0.3142 0.4385 0.3806 0.092 Uiso 1 1 calc R
C16A C 0.35371(14) 0.13086(16) 0.26336(8) 0.0334(6) Uani 1 1 d .
C17A C 0.41144(15) 0.09997(18) 0.26691(9) 0.0407(7) Uani 1 1 d .
C18A C 0.44145(18) 0.0817(2) 0.23554(11) 0.0606(11) Uani 1 1 d .
H18A H 0.4803 0.0608 0.2369 0.073 Uiso 1 1 calc R
C19A C 0.4161(2) 0.0933(3) 0.20308(11) 0.0698(13) Uani 1 1 d .
H19A H 0.4378 0.0811 0.1824 0.084 Uiso 1 1 calc R
C20A C 0.35914(19) 0.1227(2) 0.20032(10) 0.0568(10) Uani 1 1 d .
H20A H 0.3422 0.1300 0.1777 0.068 Uiso 1 1 calc R
C21A C 0.32573(15) 0.14203(17) 0.23049(8) 0.0374(7) Uani 1 1 d .
C22A C 0.44085(15) 0.08285(19) 0.30218(9) 0.0447(8) Uani 1 1 d .
H22A H 0.4197 0.1120 0.3206 0.054 Uiso 1 1 calc R
C23A C 0.43308(19) 0.0011(2) 0.31147(11) 0.0577(10) Uani 1 1 d .
H23D H 0.3904 -0.0110 0.3120 0.087 Uiso 1 1 calc R
H23E H 0.4508 -0.0085 0.3346 0.087 Uiso 1 1 calc R
H23F H 0.4531 -0.0289 0.2937 0.087 Uiso 1 1 calc R
C24A C 0.50757(16) 0.1044(3) 0.30321(12) 0.0637(11) Uani 1 1 d .
H24D H 0.5305 0.0714 0.2880 0.096 Uiso 1 1 calc R
H24E H 0.5224 0.1007 0.3274 0.096 Uiso 1 1 calc R
H24F H 0.5122 0.1547 0.2949 0.096 Uiso 1 1 calc R
C25A C 0.26046(15) 0.16623(18) 0.22663(8) 0.0381(7) Uani 1 1 d .
H25A H 0.2495 0.1944 0.2482 0.046 Uiso 1 1 calc R
C26A C 0.22005(19) 0.0980(2) 0.22512(11) 0.0577(10) Uani 1 1 d .
H26D H 0.2299 0.0693 0.2042 0.086 Uiso 1 1 calc R
H26E H 0.1780 0.1131 0.2241 0.086 Uiso 1 1 calc R
H26F H 0.2266 0.0682 0.2462 0.086 Uiso 1 1 calc R
C27A C 0.24891(19) 0.2158(2) 0.19458(9) 0.0526(9) Uani 1 1 d .
H27D H 0.2773 0.2565 0.1948 0.079 Uiso 1 1 calc R
H27E H 0.2080 0.2349 0.1956 0.079 Uiso 1 1 calc R
H27F H 0.2541 0.1875 0.1729 0.079 Uiso 1 1 calc R
C28A C 0.41614(12) 0.29514(17) 0.30153(8) 0.0327(6) Uani 1 1 d .
C29A C 0.43407(14) 0.26193(19) 0.33321(9) 0.0411(7) Uani 1 1 d .
H29A H 0.4057 0.2346 0.3464 0.049 Uiso 1 1 calc R
C30A C 0.49293(16) 0.2683(2) 0.34578(11) 0.0580(10) Uani 1 1 d .
H30A H 0.5037 0.2462 0.3675 0.070 Uiso 1 1 calc R
C31A C 0.53573(17) 0.3069(3) 0.32652(14) 0.0737(13) Uani 1 1 d .
H31A H 0.5757 0.3106 0.3349 0.088 Uiso 1 1 calc R
C32A C 0.51935(16) 0.3397(3) 0.29506(12) 0.0643(11) Uani 1 1 d .
H32A H 0.5481 0.3666 0.2820 0.077 Uiso 1 1 calc R
C33A C 0.46063(14) 0.3333(2) 0.28246(10) 0.0443(8) Uani 1 1 d .
C34A C 0.44045(16) 0.3687(2) 0.24870(10) 0.0495(9) Uani 1 1 d .
H34C H 0.4683 0.4085 0.2422 0.059 Uiso 1 1 calc R
H34D H 0.4401 0.3323 0.2295 0.059 Uiso 1 1 calc R
C35A C 0.35158(18) 0.4183(2) 0.21967(9) 0.0488(9) Uani 1 1 d .
H35D H 0.3119 0.4396 0.2235 0.073 Uiso 1 1 calc R
H35E H 0.3478 0.3743 0.2052 0.073 Uiso 1 1 calc R
H35F H 0.3772 0.4539 0.2076 0.073 Uiso 1 1 calc R
C36A C 0.38190(17) 0.46609(18) 0.27649(10) 0.0460(8) Uani 1 1 d .
H36D H 0.4014 0.5053 0.2633 0.069 Uiso 1 1 calc R
H36E H 0.4050 0.4556 0.2978 0.069 Uiso 1 1 calc R
H36F H 0.3414 0.4813 0.2830 0.069 Uiso 1 1 calc R
C37A C 0.22356(14) 0.39574(18) 0.26485(9) 0.0387(7) Uani 1 1 d .
C38A C 0.17228(18) 0.4161(2) 0.24004(13) 0.0661(12) Uani 1 1 d .
H38D H 0.1346 0.4169 0.2532 0.099 Uiso 1 1 calc R
H38E H 0.1697 0.3800 0.2211 0.099 Uiso 1 1 calc R
H38F H 0.1798 0.4646 0.2300 0.099 Uiso 1 1 calc R
C1S C 0.4983(3) 0.4086(4) 0.59363(19) 0.120(3) Uani 1 1 d .
H1S1 H 0.5200 0.3708 0.6072 0.144 Uiso 1 1 calc R
H1S2 H 0.5075 0.4007 0.5685 0.144 Uiso 1 1 calc R
Cl1B Cl 0.42347(12) 0.39521(13) 0.59958(6) 0.1538(9) Uani 1 1 d .
Cl1A Cl 0.52485(11) 0.48921(14) 0.60510(9) 0.1995(14) Uani 1 1 d .

loop_
_atom_site_aniso_label
_atom_site_aniso_U_11
_atom_site_aniso_U_22
_atom_site_aniso_U_33
_atom_site_aniso_U_23
_atom_site_aniso_U_13
_atom_site_aniso_U_12
Pd1 0.02767(10) 0.01858(10) 0.02558(11) -0.00030(8) -0.00163(8) -0.00090(8)
O1 0.0476(12) 0.0305(11) 0.0340(12) 0.0022(9) -0.0082(9) 0.0058(10)
O2 0.0561(15) 0.0419(14) 0.0756(19) -0.0099(13) -0.0051(14) 0.0140(12)
N1 0.0275(11) 0.0251(12) 0.0270(12) -0.0001(9) -0.0003(9) -0.0016(9)
N2 0.0292(11) 0.0215(11) 0.0253(11) -0.0012(9) 0.0007(9) -0.0019(9)
N3 0.0350(13) 0.0223(12) 0.0394(14) 0.0014(10) -0.0032(11) -0.0005(10)
C1 0.0281(12) 0.0243(13) 0.0194(12) 0.0005(10) -0.0029(10) -0.0019(11)
C2 0.0318(14) 0.0230(14) 0.0390(16) -0.0002(12) -0.0001(12) -0.0074(12)
C3 0.0360(14) 0.0202(13) 0.0343(15) -0.0019(11) -0.0008(12) -0.0035(11)
C4 0.0238(12) 0.0260(14) 0.0399(16) 0.0026(12) 0.0011(11) -0.0038(11)
C5 0.0309(15) 0.0338(16) 0.0447(18) 0.0040(14) -0.0031(13) -0.0033(12)
C6 0.0390(17) 0.049(2) 0.057(2) 0.0104(17) -0.0085(16) 0.0038(15)
C7 0.0358(17) 0.047(2) 0.077(3) 0.0060(19) 0.0019(18) 0.0107(16)
C8 0.0390(17) 0.045(2) 0.063(2) -0.0046(17) 0.0107(17) 0.0063(15)
C9 0.0325(14) 0.0298(15) 0.0468(19) -0.0041(14) 0.0059(13) -0.0042(12)
C10 0.0437(18) 0.0456(19) 0.0392(18) 0.0019(15) -0.0108(14) 0.0000(15)
C11 0.076(3) 0.058(2) 0.043(2) 0.0027(18) -0.0035(19) -0.014(2)
C12 0.079(3) 0.047(2) 0.053(2) -0.0012(18) -0.014(2) -0.009(2)
C13 0.0335(16) 0.051(2) 0.0407(18) -0.0127(15) 0.0048(13) -0.0020(14)
C14 0.075(3) 0.067(3) 0.053(2) 0.007(2) -0.010(2) -0.012(2)
C15 0.094(3) 0.062(3) 0.062(3) -0.021(2) 0.000(2) -0.021(2)
C16 0.0291(13) 0.0201(13) 0.0318(14) -0.0062(11) 0.0009(11) -0.0024(10)
C17 0.0334(14) 0.0256(14) 0.0309(15) -0.0033(12) -0.0015(12) -0.0012(11)
C18 0.0320(15) 0.0340(16) 0.0439(18) -0.0017(14) -0.0026(13) 0.0023(13)
C19 0.0289(14) 0.0424(18) 0.0464(19) -0.0042(15) 0.0061(13) -0.0025(13)
C20 0.0385(16) 0.0394(18) 0.0332(16) -0.0014(13) 0.0087(13) -0.0052(13)
C21 0.0360(14) 0.0264(14) 0.0292(15) -0.0050(11) -0.0001(12) -0.0027(12)
C22 0.0342(15) 0.0334(16) 0.0374(17) 0.0043(13) -0.0006(13) 0.0026(13)
C23 0.0468(19) 0.061(2) 0.0390(19) 0.0054(16) -0.0061(15) 0.0018(17)
C24 0.054(2) 0.0335(18) 0.058(2) 0.0113(16) -0.0030(17) 0.0015(15)
C25 0.0372(15) 0.0419(18) 0.0268(15) 0.0007(13) -0.0003(12) -0.0013(13)
C26 0.067(2) 0.065(3) 0.042(2) -0.0051(18) -0.0155(18) -0.008(2)
C27 0.053(2) 0.054(2) 0.050(2) 0.0155(18) -0.0044(17) -0.0020(17)
C28 0.0314(14) 0.0280(14) 0.0265(14) -0.0036(11) -0.0034(11) 0.0045(11)
C29 0.0454(17) 0.0337(16) 0.0335(16) -0.0008(13) -0.0019(14) 0.0024(14)
C30 0.070(2) 0.052(2) 0.0309(17) 0.0057(15) -0.0064(16) 0.0096(19)
C31 0.076(3) 0.059(2) 0.0332(19) -0.0060(17) -0.0211(18) 0.015(2)
C32 0.055(2) 0.047(2) 0.051(2) -0.0150(17) -0.0223(17) 0.0029(17)
C33 0.0391(16) 0.0308(16) 0.0452(18) -0.0064(14) -0.0091(14) 0.0027(13)
C34 0.0347(16) 0.0331(17) 0.063(2) -0.0004(16) -0.0111(15) -0.0057(13)
C35 0.0471(19) 0.0282(16) 0.062(2) 0.0099(15) -0.0029(16) -0.0061(14)
C36 0.055(2) 0.0280(16) 0.053(2) -0.0086(15) -0.0006(16) 0.0060(15)
C37 0.0501(19) 0.0273(16) 0.054(2) 0.0031(15) -0.0198(17) -0.0040(14)
C38 0.114(4) 0.048(2) 0.074(3) 0.012(2) -0.047(3) 0.012(3)
Pd1A 0.02666(10) 0.02187(11) 0.02548(11) 0.00101(8) 0.00304(8) -0.00199(8)
O1A 0.0382(11) 0.0269(10) 0.0436(12) -0.0039(9) -0.0087(10) 0.0014(9)
O2A 0.0548(14) 0.0343(13) 0.0612(16) -0.0139(11) -0.0078(12) 0.0049(11)
N1A 0.0297(11) 0.0258(12) 0.0241(11) -0.0003(9) 0.0053(9) 0.0007(9)
N2A 0.0344(12) 0.0255(12) 0.0243(12) 0.0003(9) 0.0063(10) 0.0014(10)
N3A 0.0412(14) 0.0327(13) 0.0320(13) 0.0030(11) 0.0061(11) -0.0068(11)
C1A 0.0237(12) 0.0256(13) 0.0256(13) -0.0002(11) 0.0012(10) 0.0003(10)
C2A 0.0390(15) 0.0258(14) 0.0328(15) 0.0049(12) 0.0101(13) -0.0029(12)
C3A 0.0425(16) 0.0226(14) 0.0332(15) 0.0039(12) 0.0091(13) -0.0007(12)
C4A 0.0318(13) 0.0267(14) 0.0243(14) 0.0036(11) 0.0098(11) 0.0018(11)
C5A 0.0308(14) 0.0382(17) 0.0357(16) 0.0018(13) 0.0080(12) 0.0005(13)
C6A 0.0309(15) 0.058(2) 0.047(2) 0.0003(17) 0.0052(14) 0.0060(15)
C7A 0.0421(18) 0.051(2) 0.049(2) 0.0001(17) 0.0135(16) 0.0169(16)
C8A 0.0475(18) 0.0357(17) 0.0339(17) -0.0037(13) 0.0083(14) 0.0071(14)
C9A 0.0354(14) 0.0283(15) 0.0278(14) 0.0003(12) 0.0045(12) 0.0014(12)
C10A 0.0335(16) 0.049(2) 0.047(2) -0.0047(16) 0.0010(14) -0.0063(14)
C11A 0.060(2) 0.078(3) 0.056(3) -0.004(2) -0.0180(19) -0.008(2)
C12A 0.059(2) 0.065(3) 0.080(3) -0.005(2) 0.009(2) -0.023(2)
C13A 0.0371(16) 0.0444(19) 0.0465(19) -0.0160(15) -0.0012(14) 0.0063(14)
C14A 0.069(3) 0.069(3) 0.053(2) -0.004(2) -0.020(2) 0.012(2)
C15A 0.057(2) 0.065(3) 0.061(3) -0.024(2) 0.0138(19) -0.021(2)
C16A 0.0419(16) 0.0272(15) 0.0311(16) 0.0005(12) 0.0131(13) -0.0013(12)
C17A 0.0462(18) 0.0358(17) 0.0401(18) -0.0021(14) 0.0146(14) 0.0050(14)
C18A 0.056(2) 0.074(3) 0.053(2) 0.000(2) 0.0241(19) 0.019(2)
C19A 0.075(3) 0.095(3) 0.040(2) -0.004(2) 0.029(2) 0.017(3)
C20A 0.071(2) 0.068(3) 0.0316(19) -0.0003(17) 0.0139(17) 0.003(2)
C21A 0.0540(19) 0.0308(16) 0.0275(15) 0.0028(12) 0.0111(14) -0.0028(14)
C22A 0.0436(18) 0.045(2) 0.0457(19) -0.0019(15) 0.0122(15) 0.0116(15)
C23A 0.066(2) 0.050(2) 0.057(2) 0.0046(18) 0.0083(19) 0.0189(19)
C24A 0.044(2) 0.079(3) 0.068(3) -0.008(2) 0.0131(19) 0.014(2)
C25A 0.0538(19) 0.0332(16) 0.0274(15) 0.0001(12) 0.0002(13) -0.0060(14)
C26A 0.067(2) 0.044(2) 0.062(3) 0.0036(18) -0.005(2) -0.0146(19)
C27A 0.074(2) 0.048(2) 0.0362(18) 0.0045(16) -0.0013(18) 0.0015(19)
C28A 0.0267(13) 0.0354(16) 0.0360(16) -0.0051(13) 0.0038(12) 0.0003(12)
C29A 0.0344(15) 0.049(2) 0.0397(18) -0.0005(15) 0.0013(13) 0.0044(14)
C30A 0.0434(19) 0.078(3) 0.053(2) 0.000(2) -0.0117(17) 0.0096(19)
C31A 0.0320(18) 0.104(4) 0.085(3) -0.001(3) -0.013(2) -0.004(2)
C32A 0.0335(18) 0.081(3) 0.079(3) 0.002(2) 0.0098(19) -0.0128(19)
C33A 0.0323(15) 0.050(2) 0.051(2) -0.0005(16) 0.0101(14) -0.0024(14)
C34A 0.0453(19) 0.052(2) 0.051(2) 0.0070(17) 0.0188(16) -0.0089(16)
C35A 0.068(2) 0.042(2) 0.0362(18) 0.0105(15) 0.0035(16) -0.0079(17)
C36A 0.057(2) 0.0327(17) 0.048(2) 0.0017(15) 0.0065(16) -0.0167(15)
C37A 0.0352(15) 0.0314(16) 0.0494(19) 0.0032(14) -0.0043(14) -0.0010(13)
C38A 0.057(2) 0.043(2) 0.098(4) -0.003(2) -0.030(2) 0.0090(18)
C1S 0.125(5) 0.110(5) 0.126(5) -0.034(4) -0.059(4) 0.039(4)
Cl1B 0.195(2) 0.1537(18) 0.1126(14) -0.0300(13) 0.0308(14) -0.0809(17)
Cl1A 0.1461(19) 0.1366(19) 0.316(4) 0.042(2) -0.107(2) -0.0419(15)

loop_
_atom_type_symbol
_atom_type_description
_atom_type_scat_dispersion_real
_atom_type_scat_dispersion_imag
_atom_type_scat_source
C C 0.0033 0.0016 'International Tables Vol C Tables 4.2.6.8 and 6.1.1.4'
H H 0.0000 0.0000 'International Tables Vol C Tables 4.2.6.8 and 6.1.1.4'
N N 0.0061 0.0033 'International Tables Vol C Tables 4.2.6.8 and 6.1.1.4'
O O 0.0106 0.0060 'International Tables Vol C Tables 4.2.6.8 and 6.1.1.4'
Pd Pd -0.9988 1.0072 'International Tables Vol C Tables 4.2.6.8 and 6.1.1.4'
Cl Cl 0.1484 0.1585 'International Tables Vol C Tables 4.2.6.8 and 6.1.1.4'

loop_
_geom_angle_atom_site_label_1
_geom_angle_atom_site_label_2
_geom_angle_atom_site_label_3
_geom_angle
C1 Pd1 C28 91.46(11)
C1 Pd1 O1 93.02(9)
C28 Pd1 O1 175.36(10)
C1 Pd1 N3 172.83(10)
C28 Pd1 N3 81.70(11)
O1 Pd1 N3 93.77(9)
C37 O1 Pd1 119.9(2)
C1 N1 C2 110.8(2)
C1 N1 C4 125.8(2)
C2 N1 C4 122.2(2)
C1 N2 C3 111.1(2)
C1 N2 C16 126.5(2)
C3 N2 C16 121.6(2)
C35 N3 C36 109.2(3)
C35 N3 C34 109.2(2)
C36 N3 C34 109.4(3)
C35 N3 Pd1 114.8(2)
C36 N3 Pd1 110.35(19)
C34 N3 Pd1 103.62(17)
N1 C1 N2 103.9(2)
N1 C1 Pd1 126.6(2)
N2 C1 Pd1 129.37(19)
C3 C2 N1 107.8(2)
C2 C3 N2 106.5(2)
C9 C4 C5 123.4(3)
C9 C4 N1 119.4(3)
C5 C4 N1 117.2(3)
C6 C5 C4 116.7(3)
C6 C5 C10 119.7(3)
C4 C5 C10 123.5(3)
C7 C6 C5 121.1(3)
C8 C7 C6 121.2(3)
C7 C8 C9 120.6(3)
C4 C9 C8 116.9(3)
C4 C9 C13 122.8(3)
C8 C9 C13 120.2(3)
C5 C10 C11 113.8(3)
C5 C10 C12 110.0(3)
C11 C10 C12 109.9(3)
C9 C13 C15 112.9(3)
C9 C13 C14 110.7(3)
C15 C13 C14 110.5(3)
C17 C16 C21 122.4(3)
C17 C16 N2 119.6(2)
C21 C16 N2 117.7(2)
C18 C17 C16 117.6(3)
C18 C17 C22 118.9(3)
C16 C17 C22 123.4(3)
C19 C18 C17 121.2(3)
C18 C19 C20 120.0(3)
C19 C20 C21 121.9(3)
C20 C21 C16 116.9(3)
C20 C21 C25 119.6(3)
C16 C21 C25 123.2(3)
C17 C22 C23 111.8(3)
C17 C22 C24 111.4(3)
C23 C22 C24 109.5(3)
C21 C25 C26 109.6(3)
C21 C25 C27 113.4(3)
C26 C25 C27 111.5(3)
C29 C28 C33 116.7(3)
C29 C28 Pd1 129.9(2)
C33 C28 Pd1 112.9(2)
C30 C29 C28 121.7(3)
C31 C30 C29 120.2(3)
C32 C31 C30 119.9(3)
C31 C32 C33 120.2(3)
C32 C33 C28 121.4(3)
C32 C33 C34 122.7(3)
C28 C33 C34 115.9(3)
N3 C34 C33 108.3(2)
O2 C37 O1 126.2(3)
O2 C37 C38 119.3(3)
O1 C37 C38 114.5(4)
C1A Pd1A C28A 92.16(12)
C1A Pd1A O1A 92.86(9)
C28A Pd1A O1A 174.97(11)
C1A Pd1A N3A 171.37(10)
C28A Pd1A N3A 82.12(11)
O1A Pd1A N3A 92.86(9)
C37A O1A Pd1A 119.25(19)
C1A N1A C2A 110.3(2)
C1A N1A C4A 125.5(2)
C2A N1A C4A 122.4(2)
C1A N2A C3A 111.2(2)
C1A N2A C16A 124.1(2)
C3A N2A C16A 123.8(2)
C35A N3A C36A 108.8(3)
C35A N3A C34A 109.9(3)
C36A N3A C34A 109.6(3)
C35A N3A Pd1A 114.3(2)
C36A N3A Pd1A 111.51(19)
C34A N3A Pd1A 102.51(19)
N1A C1A N2A 104.3(2)
N1A C1A Pd1A 130.4(2)
N2A C1A Pd1A 125.30(19)
C3A C2A N1A 107.6(2)
C2A C3A N2A 106.6(3)
C9A C4A C5A 122.2(3)
C9A C4A N1A 120.3(2)
C5A C4A N1A 117.4(3)
C6A C5A C4A 117.3(3)
C6A C5A C10A 118.8(3)
C4A C5A C10A 123.8(3)
C7A C6A C5A 121.7(3)
C8A C7A C6A 119.8(3)
C7A C8A C9A 121.4(3)
C8A C9A C4A 117.5(3)
C8A C9A C13A 119.2(3)
C4A C9A C13A 123.3(3)
C5A C10A C11A 112.6(3)
C5A C10A C12A 110.1(3)
C11A C10A C12A 110.8(3)
C9A C13A C15A 110.9(3)
C9A C13A C14A 111.5(3)
C15A C13A C14A 110.7(3)
C21A C16A C17A 123.1(3)
C21A C16A N2A 117.2(3)
C17A C16A N2A 119.6(3)
C18A C17A C16A 116.6(3)
C18A C17A C22A 119.4(3)
C16A C17A C22A 123.9(3)
C19A C18A C17A 121.9(4)
C18A C19A C20A 120.4(3)
C19A C20A C21A 121.4(4)
C16A C21A C20A 116.6(3)
C16A C21A C25A 123.2(3)
C20A C21A C25A 119.8(3)
C17A C22A C24A 112.7(3)
C17A C22A C23A 110.5(3)
C24A C22A C23A 110.5(3)
C21A C25A C27A 113.9(3)
C21A C25A C26A 109.1(3)
C27A C25A C26A 110.4(3)
C29A C28A C33A 116.9(3)
C29A C28A Pd1A 130.3(2)
C33A C28A Pd1A 112.2(2)
C30A C29A C28A 121.5(3)
C31A C30A C29A 120.3(4)
C32A C31A C30A 119.4(4)
C31A C32A C33A 120.3(4)
C32A C33A C28A 121.6(4)
C32A C33A C34A 122.4(3)
C28A C33A C34A 116.0(3)
N3A C34A C33A 108.4(3)
O2A C37A O1A 125.7(3)
O2A C37A C38A 119.6(3)
O1A C37A C38A 114.7(3)
Cl1A C1S Cl1B 116.5(4)

loop_
_geom_bond_atom_site_label_1
_geom_bond_atom_site_label_2
_geom_bond_distance
Pd1 C1 1.974(3)
Pd1 C28 1.985(3)
Pd1 O1 2.122(2)
Pd1 N3 2.140(2)
O1 C37 1.290(4)
O2 C37 1.224(4)
N1 C1 1.361(3)
N1 C2 1.387(4)
N1 C4 1.454(3)
N2 C1 1.365(3)
N2 C3 1.396(3)
N2 C16 1.450(3)
N3 C35 1.471(4)
N3 C36 1.477(4)
N3 C34 1.488(4)
C2 C3 1.328(4)
C4 C9 1.392(4)
C4 C5 1.397(4)
C5 C6 1.394(4)
C5 C10 1.511(5)
C6 C7 1.369(5)
C7 C8 1.367(5)
C8 C9 1.404(4)
C9 C13 1.507(5)
C10 C11 1.525(5)
C10 C12 1.532(5)
C13 C15 1.520(5)
C13 C14 1.528(5)
C16 C17 1.400(4)
C16 C21 1.408(4)
C17 C18 1.394(4)
C17 C22 1.522(4)
C18 C19 1.375(5)
C19 C20 1.379(5)
C20 C21 1.390(4)
C21 C25 1.518(4)
C22 C23 1.531(4)
C22 C24 1.532(5)
C25 C26 1.522(5)
C25 C27 1.525(5)
C28 C29 1.393(4)
C28 C33 1.409(4)
C29 C30 1.392(5)
C30 C31 1.376(5)
C31 C32 1.374(6)
C32 C33 1.392(5)
C33 C34 1.491(5)
C37 C38 1.514(5)
Pd1A C1A 1.970(3)
Pd1A C28A 1.993(3)
Pd1A O1A 2.110(2)
Pd1A N3A 2.145(2)
O1A C37A 1.279(4)
O2A C37A 1.223(4)
N1A C1A 1.361(3)
N1A C2A 1.395(4)
N1A C4A 1.455(3)
N2A C1A 1.364(3)
N2A C3A 1.387(4)
N2A C16A 1.453(4)
N3A C35A 1.473(4)
N3A C36A 1.483(4)
N3A C34A 1.486(4)
C2A C3A 1.334(4)
C4A C9A 1.398(4)
C4A C5A 1.399(4)
C5A C6A 1.386(4)
C5A C10A 1.521(5)
C6A C7A 1.379(5)
C7A C8A 1.370(5)
C8A C9A 1.393(4)
C9A C13A 1.510(4)
C10A C11A 1.521(5)
C10A C12A 1.535(5)
C13A C15A 1.516(5)
C13A C14A 1.533(5)
C16A C21A 1.398(4)
C16A C17A 1.401(4)
C17A C18A 1.395(5)
C17A C22A 1.511(5)
C18A C19A 1.361(6)
C19A C20A 1.373(6)
C20A C21A 1.400(5)
C21A C25A 1.516(5)
C22A C24A 1.527(5)
C22A C23A 1.531(5)
C25A C27A 1.526(4)
C25A C26A 1.527(5)
C28A C29A 1.394(4)
C28A C33A 1.401(4)
C29A C30A 1.390(5)
C30A C31A 1.382(6)
C31A C32A 1.374(6)
C32A C33A 1.388(5)
C33A C34A 1.493(5)
C37A C38A 1.515(5)
C1S Cl1A 1.633(7)
C1S Cl1B 1.688(7)
